data_2215347
loop_
_publ_author_name
'Jing, Zuo-Liang'
'Yu, Ming'
'Chen, Xin'

_publ_section_title
;
 (<i>E</i>)-4-Bromo-<i>N</i>'-(2-thienylmethylene)benzohydrazide
;
_journal_coeditor_code BG2091
_journal_issue 10
_journal_name_full 'Acta Crystallographica Section E'
_journal_page_first o3925
_journal_page_last o3925
_journal_paper_doi 10.1107/S1600536807042006
_journal_volume 63
_journal_year 2007
_chemical_formula_iupac 'C12 H9 Br N2 O S'
_chemical_formula_moiety 'C12 H9 Br N2 O S'
_chemical_formula_sum 'C12 H9 Br N2 O S'
_chemical_formula_weight 309.18
_chemical_name_systematic
;
(<i>E</i>)-4-Bromo-<i>N</i>'-(2-thienylmethylene)benzohydrazide
;
_space_group_IT_number 61
_symmetry_cell_setting orthorhombic
_symmetry_space_group_name_Hall '-P 2ac 2ab'
_symmetry_space_group_name_H-M 'P b c a'
_atom_sites_solution_hydrogens geom
_atom_sites_solution_primary direct
_atom_sites_solution_secondary difmap
_audit_creation_method SHELXL-97
_cell_angle_alpha 90.00
_cell_angle_beta 90.00
_cell_angle_gamma 90.00
_cell_formula_units_Z 8
_cell_length_a 12.807(6)
_cell_length_b 7.803(4)
_cell_length_c 24.734(11)
_cell_measurement_reflns_used 3032
_cell_measurement_temperature 294(2)
_cell_measurement_theta_max 24.02
_cell_measurement_theta_min 2.29
_cell_volume 2472(2)
_computing_cell_refinement 'SAINT (Bruker, 1999)'
_computing_data_collection 'SMART (Bruker, 1999)'
_computing_data_reduction 'SAINT (Bruker, 1999)'
_computing_molecular_graphics 'SHELXTL (Bruker, 1997)'
_computing_publication_material 'SHELXTL (Bruker, 1997)'
_computing_structure_refinement 'SHELXL97 (Sheldrick, 1997)'
_computing_structure_solution 'SHELXS97 (Sheldrick, 1997)'
_diffrn_ambient_temperature 294(2)
_diffrn_measured_fraction_theta_full 0.996
_diffrn_measured_fraction_theta_max 0.996
_diffrn_measurement_device_type 'Bruker SMART CCD area-detector'
_diffrn_measurement_method '\f and \w'
_diffrn_radiation_monochromator graphite
_diffrn_radiation_source 'fine-focus sealed tube'
_diffrn_radiation_type MoK\a
_diffrn_radiation_wavelength 0.71073
_diffrn_reflns_av_R_equivalents 0.0555
_diffrn_reflns_av_sigmaI/netI 0.0385
_diffrn_reflns_limit_h_max 15
_diffrn_reflns_limit_h_min -16
_diffrn_reflns_limit_k_max 9
_diffrn_reflns_limit_k_min -4
_diffrn_reflns_limit_l_max 30
_diffrn_reflns_limit_l_min -30
_diffrn_reflns_number 13066
_diffrn_reflns_theta_full 26.41
_diffrn_reflns_theta_max 26.41
_diffrn_reflns_theta_min 1.65
_exptl_absorpt_coefficient_mu 3.478
_exptl_absorpt_correction_T_max 0.57
_exptl_absorpt_correction_T_min 0.49
_exptl_absorpt_correction_type multi-scan
_exptl_absorpt_process_details '(SADABS; Sheldrick, 1996)'
_exptl_crystal_colour red
_exptl_crystal_density_diffrn 1.662
_exptl_crystal_density_method 'not measured'
_exptl_crystal_description block
_exptl_crystal_F_000 1232
_exptl_crystal_size_max 0.22
_exptl_crystal_size_mid 0.20
_exptl_crystal_size_min 0.16
_refine_diff_density_max 0.604
_refine_diff_density_min -0.717
_refine_ls_extinction_method none
_refine_ls_goodness_of_fit_ref 1.026
_refine_ls_hydrogen_treatment mixed
_refine_ls_matrix_type full
_refine_ls_number_parameters 158
_refine_ls_number_reflns 2525
_refine_ls_number_restraints 1
_refine_ls_restrained_S_all 1.026
_refine_ls_R_factor_all 0.0839
_refine_ls_R_factor_gt 0.0474
_refine_ls_shift/su_max 0.001
_refine_ls_shift/su_mean 0.000
_refine_ls_structure_factor_coef Fsqd
_refine_ls_weighting_details 'calc w=1/[\s^2^(Fo^2^)+(0.074P)^2^+2.5533P] where P=(Fo^2^+2Fc^2^)/3'
_refine_ls_weighting_scheme calc
_refine_ls_wR_factor_gt 0.1266
_refine_ls_wR_factor_ref 0.1478
_reflns_number_gt 1626
_reflns_number_total 2525
_reflns_threshold_expression I>2\s(I)
_cod_data_source_file bg2091.cif
_cod_data_source_block I
_cod_original_cell_volume 2471.9(19)
_cod_original_sg_symbol_Hall ' -P 2ac 2ab'
_cod_database_code 2215347
_cod_database_fobs_code 2215347

loop_
_symmetry_equiv_pos_as_xyz
'x, y, z'
'-x+1/2, -y, z+1/2'
'-x, y+1/2, -z+1/2'
'x+1/2, -y+1/2, -z'
'-x, -y, -z'
'x-1/2, y, -z-1/2'
'x, -y-1/2, z-1/2'
'-x-1/2, y-1/2, z'

loop_
_atom_site_type_symbol
_atom_site_label
_atom_site_fract_x
_atom_site_fract_y
_atom_site_fract_z
_atom_site_U_iso_or_equiv
_atom_site_adp_type
_atom_site_calc_flag
_atom_site_refinement_flags
_atom_site_occupancy
Br Br1 0.92242(5) 1.05663(8) 0.62759(2) 0.0745(3) Uani d . 1
S S1 0.70401(13) 0.4410(2) 0.23687(6) 0.0801(5) Uani d . 1
O O1 0.8747(2) 0.4971(4) 0.41694(12) 0.0445(7) Uani d . 1
N N1 0.7283(3) 0.5996(5) 0.34649(13) 0.0429(8) Uani d . 1
N N2 0.7489(3) 0.6861(4) 0.39387(14) 0.0434(8) Uani d D 1
C C1 0.6256(6) 0.4326(8) 0.1825(2) 0.0818(19) Uani d . 1
H H1 0.6381 0.3622 0.1529 0.098 Uiso calc R 1
C C2 0.5439(5) 0.5367(7) 0.1862(2) 0.0765(18) Uani d . 1
H H2 0.4944 0.5456 0.1588 0.092 Uiso calc R 1
C C3 0.5375(3) 0.6311(5) 0.23339(15) 0.0386(9) Uani d . 1
H H3 0.4846 0.7075 0.2425 0.046 Uiso calc R 1
C C4 0.6293(4) 0.5892(5) 0.26673(17) 0.0447(10) Uani d . 1
C C5 0.6557(3) 0.6618(6) 0.31812(16) 0.0456(10) Uani d . 1
H H5 0.6187 0.7562 0.3308 0.055 Uiso calc R 1
C C6 0.8247(3) 0.6283(5) 0.42666(15) 0.0365(9) Uani d . 1
C C7 0.8448(3) 0.7303(5) 0.47612(15) 0.0372(9) Uani d . 1
C C8 0.9451(3) 0.7347(6) 0.49632(19) 0.0493(11) Uani d . 1
H H8 0.9976 0.6730 0.4792 0.059 Uiso calc R 1
C C9 0.9682(4) 0.8297(6) 0.54165(19) 0.0573(13) Uani d . 1
H H9 1.0362 0.8340 0.5548 0.069 Uiso calc R 1
C C10 0.8900(4) 0.9180(5) 0.56724(17) 0.0463(11) Uani d . 1
C C11 0.7888(3) 0.9092(6) 0.54958(17) 0.0475(11) Uani d . 1
H H11 0.7358 0.9650 0.5683 0.057 Uiso calc R 1
C C12 0.7673(3) 0.8164(5) 0.50373(17) 0.0454(10) Uani d . 1
H H12 0.6990 0.8115 0.4910 0.054 Uiso calc R 1
H H2A 0.710(3) 0.781(3) 0.3991(17) 0.045(12) Uiso d D 1

loop_
_atom_site_aniso_label
_atom_site_aniso_U_11
_atom_site_aniso_U_22
_atom_site_aniso_U_33
_atom_site_aniso_U_12
_atom_site_aniso_U_13
_atom_site_aniso_U_23
Br1 0.0907(5) 0.0819(5) 0.0510(3) -0.0025(3) -0.0156(3) -0.0265(3)
S1 0.0900(11) 0.0857(11) 0.0647(9) 0.0106(9) -0.0062(8) -0.0259(8)
O1 0.0443(16) 0.0409(15) 0.0483(17) 0.0057(14) -0.0006(14) -0.0114(13)
N1 0.049(2) 0.0407(19) 0.0392(19) -0.0004(16) -0.0042(16) -0.0104(16)
N2 0.052(2) 0.039(2) 0.0396(18) 0.0076(17) -0.0075(17) -0.0123(16)
C1 0.129(5) 0.075(4) 0.041(3) -0.031(4) -0.002(3) -0.014(3)
C2 0.094(4) 0.067(4) 0.069(4) -0.026(3) -0.034(3) 0.027(3)
C3 0.050(2) 0.0297(19) 0.036(2) -0.0009(18) -0.0087(19) 0.0031(17)
C4 0.054(3) 0.041(2) 0.039(2) -0.004(2) -0.005(2) -0.0002(18)
C5 0.053(3) 0.042(2) 0.042(2) 0.003(2) -0.001(2) -0.0065(19)
C6 0.039(2) 0.034(2) 0.036(2) -0.0035(18) 0.0050(17) -0.0034(17)
C7 0.042(2) 0.035(2) 0.035(2) -0.0008(18) -0.0033(17) -0.0019(16)
C8 0.041(2) 0.051(3) 0.056(3) 0.010(2) -0.005(2) -0.013(2)
C9 0.048(3) 0.065(3) 0.058(3) 0.004(2) -0.019(2) -0.018(2)
C10 0.062(3) 0.041(2) 0.035(2) -0.001(2) -0.010(2) -0.0032(19)
C11 0.053(3) 0.049(3) 0.041(2) 0.006(2) 0.000(2) -0.007(2)
C12 0.040(2) 0.054(3) 0.042(2) 0.004(2) -0.0024(18) -0.008(2)

loop_
_atom_type_symbol
_atom_type_description
_atom_type_scat_dispersion_real
_atom_type_scat_dispersion_imag
_atom_type_scat_source
C C 0.0033 0.0016 'International Tables Vol C Tables 4.2.6.8 and 6.1.1.4'
H H 0.0000 0.0000 'International Tables Vol C Tables 4.2.6.8 and 6.1.1.4'
N N 0.0061 0.0033 'International Tables Vol C Tables 4.2.6.8 and 6.1.1.4'
O O 0.0106 0.0060 'International Tables Vol C Tables 4.2.6.8 and 6.1.1.4'
S S 0.1246 0.1234 'International Tables Vol C Tables 4.2.6.8 and 6.1.1.4'
Br Br -0.2901 2.4595 'International Tables Vol C Tables 4.2.6.8 and 6.1.1.4'

loop_
_geom_angle_atom_site_label_1
_geom_angle_atom_site_label_2
_geom_angle_atom_site_label_3
_geom_angle
C4 S1 C1 92.2(3)
C5 N1 N2 115.1(3)
C6 N2 N1 119.2(3)
C6 N2 H2A 126(3)
N1 N2 H2A 115(3)
C2 C1 S1 113.1(4)
C2 C1 H1 123.4
S1 C1 H1 123.4
C1 C2 C3 115.5(5)
C1 C2 H2 122.3
C3 C2 H2 122.3
C2 C3 C4 107.9(4)
C2 C3 H3 126.1
C4 C3 H3 126.1
C5 C4 C3 126.7(4)
C5 C4 S1 122.0(3)
C3 C4 S1 111.3(3)
N1 C5 C4 121.0(4)
N1 C5 H5 119.5
C4 C5 H5 119.5
O1 C6 N2 122.5(4)
O1 C6 C7 121.2(4)
N2 C6 C7 116.3(3)
C8 C7 C12 118.6(4)
C8 C7 C6 118.3(4)
C12 C7 C6 123.1(4)
C9 C8 C7 120.6(4)
C9 C8 H8 119.7
C7 C8 H8 119.7
C10 C9 C8 119.4(4)
C10 C9 H9 120.3
C8 C9 H9 120.3
C11 C10 C9 121.3(4)
C11 C10 Br1 119.2(3)
C9 C10 Br1 119.5(3)
C10 C11 C12 118.7(4)
C10 C11 H11 120.7
C12 C11 H11 120.7
C11 C12 C7 121.4(4)
C11 C12 H12 119.3
C7 C12 H12 119.3

loop_
_geom_bond_atom_site_label_1
_geom_bond_atom_site_label_2
_geom_bond_distance
Br1 C10 1.890(4)
S1 C4 1.673(5)
S1 C1 1.679(6)
O1 C6 1.231(5)
N1 C5 1.263(5)
N1 N2 1.378(5)
N2 C6 1.344(5)
N2 H2A 0.90(3)
C1 C2 1.328(9)
C1 H1 0.9300
C2 C3 1.383(7)
C2 H2 0.9300
C3 C4 1.473(6)
C3 H3 0.9300
C4 C5 1.432(6)
C5 H5 0.9300
C6 C7 1.482(5)
C7 C8 1.379(5)
C7 C12 1.379(5)
C8 C9 1.376(6)
C8 H8 0.9300
C9 C10 1.370(6)
C9 H9 0.9300
C10 C11 1.369(6)
C11 C12 1.374(6)
C11 H11 0.9300
C12 H12 0.9300

loop_
_geom_hbond_atom_site_label_D
_geom_hbond_atom_site_label_H
_geom_hbond_atom_site_label_A
_geom_hbond_site_symmetry_A
_geom_hbond_distance_DH
_geom_hbond_distance_HA
_geom_hbond_distance_DA
_geom_hbond_angle_DHA
_geom_hbond_publ_flag
N2 H2A O1 8_765 0.90(3) 2.05(3) 2.953(4) 176(4) yes

loop_
_geom_torsion_atom_site_label_1
_geom_torsion_atom_site_label_2
_geom_torsion_atom_site_label_3
_geom_torsion_atom_site_label_4
_geom_torsion
C5 N1 N2 C6 179.7(4)
C4 S1 C1 C2 -0.6(5)
S1 C1 C2 C3 -0.4(7)
C1 C2 C3 C4 1.5(6)
C2 C3 C4 C5 177.8(4)
C2 C3 C4 S1 -1.9(5)
C1 S1 C4 C5 -178.3(4)
C1 S1 C4 C3 1.4(4)
N2 N1 C5 C4 177.2(4)
C3 C4 C5 N1 170.2(4)
S1 C4 C5 N1 -10.2(6)
N1 N2 C6 O1 -2.5(6)
N1 N2 C6 C7 178.3(3)
O1 C6 C7 C8 32.1(6)
N2 C6 C7 C8 -148.6(4)
O1 C6 C7 C12 -145.9(4)
N2 C6 C7 C12 33.4(6)
C12 C7 C8 C9 -3.0(7)
C6 C7 C8 C9 179.0(4)
C7 C8 C9 C10 1.1(7)
C8 C9 C10 C11 2.1(7)
C8 C9 C10 Br1 -177.2(4)
C9 C10 C11 C12 -3.2(7)
Br1 C10 C11 C12 176.1(3)
C10 C11 C12 C7 1.2(7)
C8 C7 C12 C11 1.8(6)
C6 C7 C12 C11 179.8(4)

loop_
_cod_related_entry_id
_cod_related_entry_database
_cod_related_entry_code
1 ChemSpider 4490757
